data_7243599
loop_
_publ_author_name
'Dailey, Maegan'
'Besson, Claire'

_publ_section_title
;
 Selective crystallization of four bis(phthalocyaninato)lanthanoid(iii)
 polymorphs
;
_journal_issue 40
_journal_name_full CrystEngComm
_journal_page_first 7151
_journal_page_last 7161
_journal_paper_doi 10.1039/D1CE00936B
_journal_volume 23
_journal_year 2021
_chemical_formula_moiety 'C64 H32 N16 Nd1'
_chemical_formula_sum 'C64 H32 N16 Nd'
_chemical_formula_weight 1169.30
_chemical_name_common '(bis)phthalocyanine neodymium'
_chemical_name_systematic (phthalocyaninato)-phthalocyaninato-radical)neodymium(III)
_space_group_crystal_system monoclinic
_space_group_IT_number 15
_space_group_name_Hall '-C 2yc'
_space_group_name_H-M_alt 'C 1 2/c 1'
_atom_sites_solution_hydrogens geom
_atom_sites_solution_primary direct
_audit_creation_method SHELXL-2018/3
_audit_update_record
;
2021-07-17 deposited with the CCDC.	2021-09-24 downloaded from the CCDC.
;
_cell_angle_alpha 90
_cell_angle_beta 115.596(2)
_cell_angle_gamma 90
_cell_formula_units_Z 4
_cell_length_a 28.103(3)
_cell_length_b 14.1751(13)
_cell_length_c 13.1851(12)
_cell_measurement_reflns_used 17874
_cell_measurement_temperature 100(2)
_cell_measurement_theta_max 43.105
_cell_measurement_theta_min 5.228
_cell_volume 4737.0(8)
_computing_cell_refinement 'SAINT V8.37A, Bruker-AXS'
_computing_data_collection 'APEX, Bruker-AXS'
_computing_data_reduction 'SAINT V8.37A, Bruker-AXS'
_computing_molecular_graphics 'WINGX [Farrugia, 2012]'
_computing_structure_refinement 'SHELXL-2018/3 (Sheldrick, 2018)'
_computing_structure_solution 'SHELXT 2014/5 (Sheldrick, 2014)'
_diffrn_ambient_temperature 100(2)
_diffrn_measured_fraction_theta_full 0.999
_diffrn_measured_fraction_theta_max 0.999
_diffrn_measurement_device_type 'Bruker Apex II'
_diffrn_measurement_method 'Omega and Phi Scans'
_diffrn_radiation_type MoK\a
_diffrn_radiation_wavelength 0.71073
_diffrn_reflns_av_R_equivalents 0.0757
_diffrn_reflns_av_unetI/netI 0.0662
_diffrn_reflns_Laue_measured_fraction_full 0.999
_diffrn_reflns_Laue_measured_fraction_max 0.999
_diffrn_reflns_limit_h_max 32
_diffrn_reflns_limit_h_min -32
_diffrn_reflns_limit_k_max 16
_diffrn_reflns_limit_k_min -16
_diffrn_reflns_limit_l_max 15
_diffrn_reflns_limit_l_min -15
_diffrn_reflns_number 17329
_diffrn_reflns_point_group_measured_fraction_full 0.999
_diffrn_reflns_point_group_measured_fraction_max 0.999
_diffrn_reflns_theta_full 24.521
_diffrn_reflns_theta_max 24.521
_diffrn_reflns_theta_min 1.607
_diffrn_source 'fine-focused sealed tube'
_exptl_absorpt_coefficient_mu 1.163
_exptl_absorpt_correction_T_max 0.7451
_exptl_absorpt_correction_T_min 0.6302
_exptl_absorpt_correction_type multi-scan
_exptl_absorpt_process_details 'SADABS-2014/5, G. Sheldrick'
_exptl_crystal_colour 'dark green'
_exptl_crystal_density_diffrn 1.640
_exptl_crystal_description block
_exptl_crystal_F_000 2352
_refine_diff_density_max 0.859
_refine_diff_density_min -0.637
_refine_diff_density_rms 0.100
_refine_ls_extinction_method none
_refine_ls_goodness_of_fit_ref 1.014
_refine_ls_hydrogen_treatment constr
_refine_ls_matrix_type full
_refine_ls_number_parameters 366
_refine_ls_number_reflns 3953
_refine_ls_number_restraints 0
_refine_ls_restrained_S_all 1.014
_refine_ls_R_factor_all 0.0522
_refine_ls_R_factor_gt 0.0355
_refine_ls_shift/su_max 0.000
_refine_ls_shift/su_mean 0.000
_refine_ls_structure_factor_coef Fsqd
_refine_ls_weighting_details 'w=1/[\s^2^(Fo^2^)+(0.0313P)^2^] where P=(Fo^2^+2Fc^2^)/3'
_refine_ls_weighting_scheme calc
_refine_ls_wR_factor_gt 0.0671
_refine_ls_wR_factor_ref 0.0725
_reflns_Friedel_coverage 0.000
_reflns_number_gt 3241
_reflns_number_total 3953
_reflns_threshold_expression 'I > 2\s(I)'
_cod_data_source_file d1ce00936b2.cif
_cod_data_source_block NdPc2_P4nnc_CCDC1
_cod_depositor_comments 'Adding full bibliography for 7243585--7243607.cif.'
_cod_original_sg_symbol_H-M 'C 2/c'
_cod_original_formula_sum 'C64 H32 N16 Nd1'
_cod_database_code 7243599
_shelx_shelxl_version_number 2018/3
_shelx_space_group_comment
;
The symmetry employed for this shelxl refinement is uniquely defined
by the following loop, which should always be used as a source of
symmetry information in preference to the above space-group names.
They are only intended as comments.
;

loop_
_space_group_symop_operation_xyz
'x, y, z'
'-x, y, -z+1/2'
'x+1/2, y+1/2, z'
'-x+1/2, y+1/2, -z+1/2'
'-x, -y, -z'
'x, -y, z-1/2'
'-x+1/2, -y+1/2, -z'
'x+1/2, -y+1/2, z-1/2'

loop_
_atom_site_label
_atom_site_type_symbol
_atom_site_fract_x
_atom_site_fract_y
_atom_site_fract_z
_atom_site_U_iso_or_equiv
_atom_site_adp_type
_atom_site_occupancy
_atom_site_site_symmetry_order
_atom_site_calc_flag
_atom_site_refinement_flags_posn
_atom_site_refinement_flags_adp
_atom_site_refinement_flags_occupancy
_atom_site_disorder_assembly
_atom_site_disorder_group
C1 C 0.42586(15) 0.2578(3) 0.3218(3) 0.0155(9) Uani 1 1 d . . . . .
C2 C 0.36969(15) 0.2449(3) 0.2917(3) 0.0178(9) Uani 1 1 d . . . . .
C3 C 0.33891(16) 0.1656(3) 0.2786(3) 0.0208(9) Uani 1 1 d . . . . .
H1 H 0.353654 0.105497 0.291666 0.025 Uiso 1 1 calc R U . . .
C4 C 0.28527(16) 0.1787(3) 0.2453(3) 0.0223(10) Uani 1 1 d . . . . .
H2 H 0.263847 0.126783 0.238402 0.027 Uiso 1 1 calc R U . . .
C5 C 0.26325(16) 0.2681(3) 0.2221(3) 0.0241(10) Uani 1 1 d . . . . .
H3 H 0.226979 0.274567 0.196784 0.029 Uiso 1 1 calc R U . . .
C6 C 0.29367(15) 0.3479(3) 0.2355(3) 0.0205(10) Uani 1 1 d . . . . .
H4 H 0.278669 0.407724 0.220738 0.025 Uiso 1 1 calc R U . . .
C7 C 0.34750(15) 0.3349(3) 0.2719(3) 0.0154(9) Uani 1 1 d . . . . .
C8 C 0.39066(14) 0.4010(3) 0.2944(3) 0.0156(9) Uani 1 1 d . . . . .
C9 C 0.42451(15) 0.5554(3) 0.3185(3) 0.0139(9) Uani 1 1 d . . . . .
C10 C 0.41674(16) 0.6575(3) 0.3159(3) 0.0167(9) Uani 1 1 d . . . . .
C11 C 0.37153(16) 0.7127(3) 0.2791(3) 0.0182(9) Uani 1 1 d . . . . .
H5 H 0.338401 0.685787 0.257732 0.022 Uiso 1 1 calc R U . . .
C12 C 0.37777(16) 0.8093(3) 0.2754(3) 0.0224(10) Uani 1 1 d . . . . .
H6 H 0.348164 0.847975 0.251103 0.027 Uiso 1 1 calc R U . . .
C13 C 0.42717(17) 0.8500(3) 0.3071(3) 0.0232(10) Uani 1 1 d . . . . .
H7 H 0.429889 0.915103 0.302422 0.028 Uiso 1 1 calc R U . . .
C14 C 0.47267(16) 0.7949(3) 0.3459(3) 0.0216(10) Uani 1 1 d . . . . .
H8 H 0.505818 0.822108 0.368588 0.026 Uiso 1 1 calc R U . . .
C15 C 0.46666(15) 0.6980(3) 0.3493(3) 0.0155(9) Uani 1 1 d . . . . .
C16 C 0.50403(15) 0.6187(3) 0.3738(3) 0.0149(9) Uani 1 1 d . . . . .
C17 C 0.58957(15) 0.5583(3) 0.4320(3) 0.0154(9) Uani 1 1 d . . . . .
C18 C 0.64681(15) 0.5710(3) 0.4764(3) 0.0174(9) Uani 1 1 d . . . . .
C19 C 0.67861(15) 0.6501(3) 0.5015(3) 0.0194(9) Uani 1 1 d . . . . .
H9 H 0.664358 0.710529 0.491635 0.023 Uiso 1 1 calc R U . . .
C20 C 0.73272(16) 0.6361(3) 0.5421(3) 0.0239(10) Uani 1 1 d . . . . .
H10 H 0.755206 0.687937 0.561199 0.029 Uiso 1 1 calc R U . . .
C21 C 0.75361(16) 0.5458(3) 0.5546(3) 0.0223(10) Uani 1 1 d . . . . .
H11 H 0.789929 0.538405 0.581731 0.027 Uiso 1 1 calc R U . . .
C22 C 0.72183(15) 0.4664(3) 0.5276(3) 0.0176(9) Uani 1 1 d . . . . .
H12 H 0.735974 0.406129 0.534816 0.021 Uiso 1 1 calc R U . . .
C23 C 0.66819(15) 0.4805(3) 0.4896(3) 0.0165(9) Uani 1 1 d . . . . .
C24 C 0.62391(14) 0.4147(3) 0.4532(3) 0.0149(8) Uani 1 1 d . . . . .
C25 C 0.59092(15) 0.2599(3) 0.4318(3) 0.0161(9) Uani 1 1 d . . . . .
C26 C 0.59908(15) 0.1580(3) 0.4514(3) 0.0163(9) Uani 1 1 d . . . . .
C27 C 0.64408(15) 0.1028(3) 0.4959(3) 0.0196(9) Uani 1 1 d . . . . .
H13 H 0.677278 0.128919 0.515872 0.024 Uiso 1 1 calc R U . . .
C28 C 0.63818(17) 0.0078(3) 0.5097(3) 0.0237(10) Uani 1 1 d . . . . .
H14 H 0.667895 -0.030541 0.540753 0.028 Uiso 1 1 calc R U . . .
C29 C 0.58832(16) -0.0316(3) 0.4778(3) 0.0231(10) Uani 1 1 d . . . . .
H15 H 0.585353 -0.095990 0.487591 0.028 Uiso 1 1 calc R U . . .
C30 C 0.54329(16) 0.0229(3) 0.4321(3) 0.0203(9) Uani 1 1 d . . . . .
H16 H 0.510007 -0.003527 0.410188 0.024 Uiso 1 1 calc R U . . .
C31 C 0.54960(16) 0.1184(2) 0.4203(3) 0.0172(9) Uani 1 1 d . . . . .
C32 C 0.51151(16) 0.1969(3) 0.3800(3) 0.0169(9) Uani 1 1 d . . . . .
N1 N 0.45992(12) 0.1854(2) 0.3484(3) 0.0153(7) Uani 1 1 d . . . . .
N2 N 0.43653(12) 0.3516(2) 0.3199(3) 0.0153(7) Uani 1 1 d . . . . .
N3 N 0.38478(12) 0.4949(2) 0.2920(3) 0.0159(7) Uani 1 1 d . . . . .
N4 N 0.47668(12) 0.5355(2) 0.3496(3) 0.0153(7) Uani 1 1 d . . . . .
N5 N 0.55597(12) 0.6307(2) 0.4108(3) 0.0146(7) Uani 1 1 d . . . . .
N6 N 0.57791(12) 0.4644(2) 0.4170(3) 0.0149(7) Uani 1 1 d . . . . .
N7 N 0.63063(12) 0.3212(2) 0.4595(3) 0.0167(7) Uani 1 1 d . . . . .
N8 N 0.53806(12) 0.2791(2) 0.3855(3) 0.0140(7) Uani 1 1 d . . . . .
Nd1 Nd 0.500000 0.40911(2) 0.250000 0.01215(10) Uani 1 2 d S T P . .

loop_
_atom_site_aniso_label
_atom_site_aniso_U_11
_atom_site_aniso_U_22
_atom_site_aniso_U_33
_atom_site_aniso_U_23
_atom_site_aniso_U_13
_atom_site_aniso_U_12
C1 0.016(2) 0.018(2) 0.012(2) -0.0006(17) 0.0058(19) -0.0037(18)
C2 0.017(2) 0.023(2) 0.015(2) 0.0021(17) 0.008(2) -0.0022(18)
C3 0.021(2) 0.021(2) 0.019(2) 0.0006(18) 0.007(2) -0.0021(19)
C4 0.018(2) 0.027(2) 0.020(2) -0.0025(19) 0.007(2) -0.0085(19)
C5 0.013(2) 0.037(3) 0.021(3) -0.001(2) 0.006(2) -0.005(2)
C6 0.015(2) 0.031(2) 0.017(2) -0.0013(18) 0.008(2) -0.0018(19)
C7 0.013(2) 0.020(2) 0.014(2) -0.0040(17) 0.0064(19) -0.0029(17)
C8 0.015(2) 0.024(2) 0.010(2) -0.0001(18) 0.0069(18) 0.0006(19)
C9 0.012(2) 0.022(2) 0.008(2) -0.0034(16) 0.0050(19) -0.0016(17)
C10 0.020(2) 0.022(2) 0.012(2) -0.0026(17) 0.010(2) 0.0009(18)
C11 0.014(2) 0.021(2) 0.019(2) -0.0062(18) 0.006(2) 0.0008(18)
C12 0.017(2) 0.023(2) 0.027(3) -0.0039(18) 0.008(2) 0.0041(19)
C13 0.028(3) 0.016(2) 0.025(3) -0.0027(18) 0.011(2) -0.0004(19)
C14 0.020(2) 0.020(2) 0.021(3) -0.0044(18) 0.005(2) -0.0024(18)
C15 0.014(2) 0.019(2) 0.014(2) -0.0045(17) 0.0062(19) -0.0008(17)
C16 0.016(2) 0.019(2) 0.010(2) 0.0002(16) 0.0062(19) 0.0023(17)
C17 0.015(2) 0.018(2) 0.012(2) 0.0010(16) 0.006(2) -0.0039(17)
C18 0.015(2) 0.024(2) 0.013(2) 0.0001(17) 0.0061(19) -0.0038(18)
C19 0.017(2) 0.022(2) 0.017(2) 0.0016(18) 0.005(2) -0.0012(18)
C20 0.018(2) 0.028(2) 0.023(3) -0.0001(19) 0.007(2) -0.009(2)
C21 0.009(2) 0.036(3) 0.020(2) 0.001(2) 0.004(2) -0.003(2)
C22 0.009(2) 0.026(2) 0.015(2) 0.0026(18) 0.0023(19) 0.0010(18)
C23 0.015(2) 0.023(2) 0.010(2) 0.0009(17) 0.0048(19) -0.0019(18)
C24 0.012(2) 0.022(2) 0.010(2) 0.0014(18) 0.0034(17) 0.0005(19)
C25 0.019(2) 0.020(2) 0.010(2) 0.0016(17) 0.007(2) -0.0021(18)
C26 0.014(2) 0.021(2) 0.017(2) 0.0039(17) 0.009(2) 0.0004(17)
C27 0.013(2) 0.026(2) 0.019(2) -0.0009(19) 0.0063(19) -0.0025(19)
C28 0.022(3) 0.023(2) 0.026(3) 0.0061(19) 0.011(2) 0.0061(19)
C29 0.023(3) 0.019(2) 0.026(3) 0.0022(19) 0.009(2) -0.0010(19)
C30 0.013(2) 0.024(2) 0.023(2) -0.0002(18) 0.006(2) -0.0035(18)
C31 0.020(2) 0.017(2) 0.015(2) 0.0015(16) 0.009(2) -0.0005(17)
C32 0.019(2) 0.020(2) 0.014(2) 0.0007(17) 0.009(2) 0.0020(18)
N1 0.0118(18) 0.0177(18) 0.0151(19) 0.0021(14) 0.0047(16) -0.0014(15)
N2 0.0141(19) 0.0188(18) 0.0129(19) 0.0006(14) 0.0056(16) -0.0004(15)
N3 0.0137(19) 0.021(2) 0.0146(19) -0.0012(14) 0.0077(16) -0.0010(15)
N4 0.0156(19) 0.0195(18) 0.0118(19) -0.0029(14) 0.0068(16) -0.0019(15)
N5 0.0136(19) 0.0186(17) 0.0116(19) -0.0020(14) 0.0056(16) -0.0016(15)
N6 0.0107(18) 0.0193(18) 0.0136(19) -0.0010(14) 0.0042(16) -0.0028(14)
N7 0.0119(18) 0.0204(19) 0.0156(19) 0.0007(14) 0.0039(16) -0.0017(15)
N8 0.0106(17) 0.0174(17) 0.0119(18) -0.0013(14) 0.0029(15) -0.0007(14)
Nd1 0.00866(16) 0.01646(17) 0.01150(17) 0.000 0.00453(13) 0.000

loop_
_atom_type_symbol
_atom_type_description
_atom_type_scat_dispersion_real
_atom_type_scat_dispersion_imag
_atom_type_scat_source
C C 0.0033 0.0016 'International Tables Vol C Tables 4.2.6.8 and 6.1.1.4'
H H 0.0000 0.0000 'International Tables Vol C Tables 4.2.6.8 and 6.1.1.4'
N N 0.0061 0.0033 'International Tables Vol C Tables 4.2.6.8 and 6.1.1.4'
Nd Nd -0.1943 3.0179 'International Tables Vol C Tables 4.2.6.8 and 6.1.1.4'

loop_
_geom_angle_atom_site_label_1
_geom_angle_atom_site_label_2
_geom_angle_atom_site_label_3
_geom_angle
_geom_angle_site_symmetry_1
_geom_angle_site_symmetry_3
_geom_angle_publ_flag
N1 C1 N2 127.7(3) . . ?
N1 C1 C2 122.7(3) . . ?
N2 C1 C2 109.6(3) . . ?
C3 C2 C7 121.0(4) . . ?
C3 C2 C1 132.7(4) . . ?
C7 C2 C1 106.3(3) . . ?
C2 C3 C4 117.7(4) . . ?
C2 C3 H1 121.1 . . ?
C4 C3 H1 121.1 . . ?
C5 C4 C3 120.9(4) . . ?
C5 C4 H2 119.6 . . ?
C3 C4 H2 119.6 . . ?
C6 C5 C4 121.8(4) . . ?
C6 C5 H3 119.1 . . ?
C4 C5 H3 119.1 . . ?
C5 C6 C7 117.2(4) . . ?
C5 C6 H4 121.4 . . ?
C7 C6 H4 121.4 . . ?
C6 C7 C2 121.2(4) . . ?
C6 C7 C8 132.2(4) . . ?
C2 C7 C8 106.5(3) . . ?
N3 C8 N2 127.2(3) . . ?
N3 C8 C7 123.4(3) . . ?
N2 C8 C7 109.4(3) . . ?
N3 C9 N4 127.9(3) . . ?
N3 C9 C10 122.2(3) . . ?
N4 C9 C10 109.9(3) . . ?
C11 C10 C15 121.4(4) . . ?
C11 C10 C9 132.1(4) . . ?
C15 C10 C9 106.2(3) . . ?
C12 C11 C10 117.3(4) . . ?
C12 C11 H5 121.4 . . ?
C10 C11 H5 121.4 . . ?
C11 C12 C13 121.7(4) . . ?
C11 C12 H6 119.2 . . ?
C13 C12 H6 119.2 . . ?
C12 C13 C14 121.1(4) . . ?
C12 C13 H7 119.5 . . ?
C14 C13 H7 119.5 . . ?
C15 C14 C13 117.5(4) . . ?
C15 C14 H8 121.3 . . ?
C13 C14 H8 121.3 . . ?
C14 C15 C10 121.0(4) . . ?
C14 C15 C16 132.5(4) . . ?
C10 C15 C16 106.2(3) . . ?
N5 C16 N4 127.6(3) . . ?
N5 C16 C15 123.1(3) . . ?
N4 C16 C15 109.3(3) . . ?
N5 C17 N6 127.8(3) . . ?
N5 C17 C18 122.8(3) . . ?
N6 C17 C18 109.3(3) . . ?
C19 C18 C23 121.1(4) . . ?
C19 C18 C17 132.8(4) . . ?
C23 C18 C17 106.0(3) . . ?
C18 C19 C20 117.5(4) . . ?
C18 C19 H9 121.2 . . ?
C20 C19 H9 121.2 . . ?
C21 C20 C19 120.9(4) . . ?
C21 C20 H10 119.6 . . ?
C19 C20 H10 119.6 . . ?
C22 C21 C20 121.7(4) . . ?
C22 C21 H11 119.1 . . ?
C20 C21 H11 119.1 . . ?
C23 C22 C21 117.2(4) . . ?
C23 C22 H12 121.4 . . ?
C21 C22 H12 121.4 . . ?
C22 C23 C18 121.4(4) . . ?
C22 C23 C24 131.9(4) . . ?
C18 C23 C24 106.6(3) . . ?
N7 C24 N6 128.4(3) . . ?
N7 C24 C23 122.4(3) . . ?
N6 C24 C23 109.2(3) . . ?
N7 C25 N8 127.7(3) . . ?
N7 C25 C26 122.9(3) . . ?
N8 C25 C26 109.4(3) . . ?
C27 C26 C31 120.8(4) . . ?
C27 C26 C25 132.6(4) . . ?
C31 C26 C25 106.6(3) . . ?
C28 C27 C26 118.0(4) . . ?
C28 C27 H13 121.0 . . ?
C26 C27 H13 121.0 . . ?
C27 C28 C29 121.0(4) . . ?
C27 C28 H14 119.5 . . ?
C29 C28 H14 119.5 . . ?
C30 C29 C28 121.3(4) . . ?
C30 C29 H15 119.3 . . ?
C28 C29 H15 119.3 . . ?
C29 C30 C31 117.4(4) . . ?
C29 C30 H16 121.3 . . ?
C31 C30 H16 121.3 . . ?
C30 C31 C26 121.6(4) . . ?
C30 C31 C32 132.1(4) . . ?
C26 C31 C32 106.3(3) . . ?
N1 C32 N8 128.0(3) . . ?
N1 C32 C31 122.8(3) . . ?
N8 C32 C31 109.2(3) . . ?
C32 N1 C1 122.9(3) . . ?
C1 N2 C8 108.1(3) . . ?
C1 N2 Nd1 121.8(2) . . ?
C8 N2 Nd1 119.4(2) . . ?
C9 N3 C8 123.6(3) . . ?
C16 N4 C9 108.2(3) . . ?
C16 N4 Nd1 119.9(2) . . ?
C9 N4 Nd1 119.0(2) . . ?
C16 N5 C17 122.7(3) . . ?
C24 N6 C17 108.7(3) . . ?
C24 N6 Nd1 119.3(2) . . ?
C17 N6 Nd1 120.2(2) . . ?
C25 N7 C24 123.3(3) . . ?
C25 N8 C32 108.5(3) . . ?
C25 N8 Nd1 121.3(2) . . ?
C32 N8 Nd1 122.8(2) . . ?
N8 Nd1 N8 83.28(14) . 2_655 ?
N8 Nd1 N6 69.57(10) . . ?
N8 Nd1 N6 145.45(10) 2_655 . ?
N8 Nd1 N6 145.45(10) . 2_655 ?
N8 Nd1 N6 69.57(10) 2_655 2_655 ?
N6 Nd1 N6 142.98(14) . 2_655 ?
N8 Nd1 N4 142.67(10) . 2_655 ?
N8 Nd1 N4 106.77(10) 2_655 2_655 ?
N6 Nd1 N4 84.67(10) . 2_655 ?
N6 Nd1 N4 68.44(10) 2_655 2_655 ?
N8 Nd1 N4 106.77(10) . . ?
N8 Nd1 N4 142.67(10) 2_655 . ?
N6 Nd1 N4 68.44(10) . . ?
N6 Nd1 N4 84.67(10) 2_655 . ?
N4 Nd1 N4 87.05(14) 2_655 . ?
N8 Nd1 N2 82.34(10) . 2_655 ?
N8 Nd1 N2 68.94(10) 2_655 2_655 ?
N6 Nd1 N2 86.13(10) . 2_655 ?
N6 Nd1 N2 106.07(10) 2_655 2_655 ?
N4 Nd1 N2 68.99(10) 2_655 2_655 ?
N4 Nd1 N2 146.77(10) . 2_655 ?
N8 Nd1 N2 68.94(10) . . ?
N8 Nd1 N2 82.34(10) 2_655 . ?
N6 Nd1 N2 106.06(10) . . ?
N6 Nd1 N2 86.13(10) 2_655 . ?
N4 Nd1 N2 146.77(10) 2_655 . ?
N4 Nd1 N2 68.98(10) . . ?
N2 Nd1 N2 141.52(14) 2_655 . ?

loop_
_geom_bond_atom_site_label_1
_geom_bond_atom_site_label_2
_geom_bond_distance
_geom_bond_site_symmetry_2
_geom_bond_publ_flag
C1 N1 1.342(5) . ?
C1 N2 1.366(5) . ?
C1 C2 1.463(5) . ?
C2 C3 1.384(5) . ?
C2 C7 1.394(5) . ?
C3 C4 1.389(5) . ?
C3 H1 0.9300 . ?
C4 C5 1.385(5) . ?
C4 H2 0.9300 . ?
C5 C6 1.382(5) . ?
C5 H3 0.9300 . ?
C6 C7 1.388(5) . ?
C6 H4 0.9300 . ?
C7 C8 1.458(5) . ?
C8 N3 1.339(5) . ?
C8 N2 1.375(5) . ?
C9 N3 1.330(5) . ?
C9 N4 1.370(5) . ?
C9 C10 1.462(5) . ?
C10 C11 1.388(5) . ?
C10 C15 1.399(5) . ?
C11 C12 1.384(5) . ?
C11 H5 0.9300 . ?
C12 C13 1.391(5) . ?
C12 H6 0.9300 . ?
C13 C14 1.393(5) . ?
C13 H7 0.9300 . ?
C14 C15 1.388(5) . ?
C14 H8 0.9300 . ?
C15 C16 1.475(5) . ?
C16 N5 1.335(5) . ?
C16 N4 1.368(5) . ?
C17 N5 1.339(5) . ?
C17 N6 1.365(4) . ?
C17 C18 1.466(5) . ?
C18 C19 1.382(5) . ?
C18 C23 1.396(5) . ?
C19 C20 1.391(5) . ?
C19 H9 0.9300 . ?
C20 C21 1.389(5) . ?
C20 H10 0.9300 . ?
C21 C22 1.384(5) . ?
C21 H11 0.9300 . ?
C22 C23 1.382(5) . ?
C22 H12 0.9300 . ?
C23 C24 1.460(5) . ?
C24 N7 1.336(5) . ?
C24 N6 1.365(5) . ?
C25 N7 1.335(5) . ?
C25 N8 1.367(5) . ?
C25 C26 1.468(5) . ?
C26 C27 1.384(5) . ?
C26 C31 1.387(5) . ?
C27 C28 1.378(5) . ?
C27 H13 0.9300 . ?
C28 C29 1.394(5) . ?
C28 H14 0.9300 . ?
C29 C30 1.379(5) . ?
C29 H15 0.9300 . ?
C30 C31 1.383(5) . ?
C30 H16 0.9300 . ?
C31 C32 1.475(5) . ?
C32 N1 1.334(5) . ?
C32 N8 1.368(5) . ?
N2 Nd1 2.473(3) . ?
N4 Nd1 2.471(3) . ?
N6 Nd1 2.468(3) . ?
N8 Nd1 2.466(3) . ?
